data_4129764
loop_
_publ_author_name
'Darago, Lucy E.'
'Aubrey, Michael L.'
'Yu, Chung Jui'
'Gonzalez, Miguel I.'
'Long, Jeffrey R.'

_publ_section_title
;
 Electronic Conductivity, Ferrimagnetic Ordering, and Reductive Insertion
 Mediated by Organic Mixed-Valence in a Ferric Semiquinoid Metal-Organic
 Framework.
;
_journal_issue 50
_journal_name_full 'Journal of the American Chemical Society'
_journal_page_first 15703
_journal_page_last 15711
_journal_paper_doi 10.1021/jacs.5b10385
_journal_volume 137
_journal_year 2015
_chemical_formula_moiety '0.25(C72 H24 Fe8 O48), 2(C16 H36 N)'
_chemical_formula_sum 'C50 H78 Fe2 N2 O12'
_chemical_formula_weight 1010.84
_space_group_crystal_system cubic
_space_group_IT_number 220
_space_group_name_Hall 'I -4bd 2c 3'
_space_group_name_H-M_alt 'I -4 3 d'
_atom_sites_solution_hydrogens geom
_atom_sites_solution_primary direct
_atom_sites_solution_secondary difmap
_audit_creation_date 2015-08-18
_audit_creation_method
;
Olex2 1.2
(compiled 2015.01.26 svn.r3151 for OlexSys, GUI svn.r4998)
;
_cell_angle_alpha 90
_cell_angle_beta 90
_cell_angle_gamma 90
_cell_formula_units_Z 8
_cell_length_a 22.1401(5)
_cell_length_b 22.1401(5)
_cell_length_c 22.1401(5)
_cell_measurement_reflns_used 9406
_cell_measurement_temperature 100(2)
_cell_measurement_theta_max 32.15
_cell_measurement_theta_min 3.24
_cell_volume 10852.7(4)
_computing_cell_refinement 'SAINT v8.34A (Bruker, 2013)'
_computing_data_collection 'Bruker APEX 2'
_computing_data_reduction 'SAINT v8.34A (Bruker, 2013)'
_computing_molecular_graphics 'Olex2 (Dolomanov et al., 2009)'
_computing_publication_material 'Olex2 (Dolomanov et al., 2009)'
_computing_structure_refinement 'ShelXL (Sheldrick, 2008)'
_computing_structure_solution 'ShelXT (Sheldrick, 2015)'
_diffrn_ambient_temperature 100(2)
_diffrn_detector_area_resol_mean 10.42
_diffrn_measured_fraction_theta_full 1.000
_diffrn_measured_fraction_theta_max 1.000
_diffrn_measurement_device 'Bruker PHOTON100 CMOS diffractometer'
_diffrn_measurement_method '\f and \w scans'
_diffrn_radiation_type synchrotron
_diffrn_radiation_wavelength 0.8856
_diffrn_reflns_av_R_equivalents 0.0640
_diffrn_reflns_av_unetI/netI 0.0174
_diffrn_reflns_Laue_measured_fraction_full 1.000
_diffrn_reflns_Laue_measured_fraction_max 1.000
_diffrn_reflns_limit_h_max 24
_diffrn_reflns_limit_h_min -25
_diffrn_reflns_limit_k_max 25
_diffrn_reflns_limit_k_min -25
_diffrn_reflns_limit_l_max 25
_diffrn_reflns_limit_l_min -25
_diffrn_reflns_number 46510
_diffrn_reflns_point_group_measured_fraction_full 1.000
_diffrn_reflns_point_group_measured_fraction_max 1.000
_diffrn_reflns_theta_full 30.185
_diffrn_reflns_theta_max 30.185
_diffrn_reflns_theta_min 2.808
_diffrn_source 'Advanced Light Source station 11.3.1'
_diffrn_standards_number 0
_exptl_absorpt_coefficient_mu 1.061
_exptl_absorpt_correction_T_max 0.979
_exptl_absorpt_correction_T_min 0.857
_exptl_absorpt_correction_type multi-scan
_exptl_absorpt_process_details
;
SADABS-2014/5 (Bruker,2014) was used for absorption correction.
wR2(int) was 0.0952 before and 0.0766 after correction.
The Ratio of minimum to maximum transmission is 0.8754.
The \l/2 correction factor is Not present.
;
_exptl_crystal_colour black
_exptl_crystal_colour_primary black
_exptl_crystal_density_diffrn 1.237
_exptl_crystal_density_method 'not measured'
_exptl_crystal_description octahedron
_exptl_crystal_F_000 4320
_exptl_crystal_size_max 0.05
_exptl_crystal_size_mid 0.05
_exptl_crystal_size_min 0.05
_refine_diff_density_max 0.344
_refine_diff_density_min -0.527
_refine_diff_density_rms 0.084
_refine_ls_abs_structure_details
;
 Refined as an inversion twin.
;
_refine_ls_abs_structure_Flack 0.51(9)
_refine_ls_extinction_method none
_refine_ls_goodness_of_fit_ref 1.168
_refine_ls_hydrogen_treatment constr
_refine_ls_matrix_type full
_refine_ls_number_parameters 203
_refine_ls_number_reflns 1397
_refine_ls_number_restraints 118
_refine_ls_restrained_S_all 1.132
_refine_ls_R_factor_all 0.0834
_refine_ls_R_factor_gt 0.0733
_refine_ls_shift/su_max 0.000
_refine_ls_shift/su_mean 0.000
_refine_ls_structure_factor_coef Fsqd
_refine_ls_weighting_details 'w=1/[\s^2^(Fo^2^)+(0.0770P)^2^+82.0727P] where P=(Fo^2^+2Fc^2^)/3'
_refine_ls_weighting_scheme calc
_refine_ls_wR_factor_gt 0.1966
_refine_ls_wR_factor_ref 0.2064
_reflns_Friedel_coverage 0.838
_reflns_Friedel_fraction_full 1.000
_reflns_Friedel_fraction_max 1.000
_reflns_number_gt 1268
_reflns_number_total 1397
_reflns_threshold_expression 'I > 2\s(I)'
_cod_data_source_file ja5b10385_si_002.cif
_cod_data_source_block led015s
_cod_original_cell_volume 10852.7(7)
_cod_database_code 4129764
_shelx_space_group_comment
;
The symmetry employed for this shelxl refinement is uniquely defined
by the following loop, which should always be used as a source of
symmetry information in preference to the above space-group names.
They are only intended as comments.
;
_shelx_estimated_absorpt_t_max 0.979
_shelx_estimated_absorpt_t_min 0.979
_olex2_refinement_description
;
1. Twinned data refinement
 Scales: 0.49 0.51
2. Fixed Uiso
 At 1.2 times of:
  All C(H) groups, All C(H,H) groups
 At 1.5 times of:
  All C(H,H,H) groups
3. Restrained distances
 N1-C4 = N1-C11 = N1-C8 = N1-C15
 1.47 with sigma of 0.02
 C1AA-C8 = C12-C11 = C15-C16 = C5-C4 = C1AA-C9 = C5-C6 = C17-C16 = C12-C13 =
 C9-C10 = C7-C6 = C17-C18 = C14-C13
 1.54 with sigma of 0.02
4. Rigid body (RIGU) restrains
 N1, C8, C1AA, C11, C15, C4, C9, C12, C16, C5, C10, C13, C17, C6, C14, C18, C7
 with sigma for 1-2 distances of 0.004 and sigma for 1-3 distances of 0.004
5. Others
 Fixed Sof: C8(0.33333) H8A(0.33333) H8B(0.33333) N1(0.33333) C11(0.33333)
 H11A(0.33333) H11B(0.33333) C9(0.33333) H9A(0.33333) H9B(0.33333) C12(0.33333)
 H12A(0.33333) H12B(0.33333) C16(0.33333) H16A(0.33333) H16B(0.33333)
 C15(0.33333) H15A(0.33333) H15B(0.33333) C17(0.33333) H17A(0.33333)
 H17B(0.33333) C1AA(0.33333) H1AA(0.33333) H1AB(0.33333) C4(0.33333)
 H4A(0.33333) H4B(0.33333) C5(0.33333) H5A(0.33333) H5B(0.33333) C10(0.33333)
 H10A(0.33333) H10B(0.33333) H10C(0.33333) C7(0.33333) H7A(0.33333)
 H7B(0.33333) H7C(0.33333) C13(0.33333) H13A(0.33333) H13B(0.33333) C6(0.33333)
 H6A(0.33333) H6B(0.33333) C14(0.33333) H14A(0.33333) H14B(0.33333)
 H14C(0.33333) C18(0.33333) H18A(0.33333) H18B(0.33333) H18C(0.33333)
6.a Secondary CH2 refined with riding coordinates:
 C8(H8A,H8B), C11(H11A,H11B), C9(H9A,H9B), C12(H12A,H12B), C16(H16A,H16B),
 C15(H15A,H15B), C17(H17A,H17B), C1AA(H1AA,H1AB), C4(H4A,H4B), C5(H5A,H5B),
 C13(H13A,H13B), C6(H6A,H6B)
6.b Me refined with riding coordinates:
 C10(H10A,H10B,H10C), C7(H7A,H7B,H7C), C14(H14A,H14B,H14C), C18(H18A,H18B,H18C)
6.c Aromatic/amide H refined with riding coordinates:
 C3(H3)
;
_shelx_shelxl_version_number 2014/7
_olex2_submission_special_instructions 'No special instructions were received'

loop_
_space_group_symop_operation_xyz
'x, y, z'
'-x+1/2, -y, z+1/2'
'-x, y+1/2, -z+1/2'
'x+1/2, -y+1/2, -z'
'z, x, y'
'z+1/2, -x+1/2, -y'
'-z+1/2, -x, y+1/2'
'-z, x+1/2, -y+1/2'
'y, z, x'
'-y, z+1/2, -x+1/2'
'y+1/2, -z+1/2, -x'
'-y+1/2, -z, x+1/2'
'y+1/4, x+1/4, z+1/4'
'-y+1/4, -x+3/4, z+3/4'
'y+3/4, -x+1/4, -z+3/4'
'-y+3/4, x+3/4, -z+1/4'
'x+1/4, z+1/4, y+1/4'
'-x+3/4, z+3/4, -y+1/4'
'-x+1/4, -z+3/4, y+3/4'
'x+3/4, -z+1/4, -y+3/4'
'z+1/4, y+1/4, x+1/4'
'z+3/4, -y+1/4, -x+3/4'
'-z+3/4, y+3/4, -x+1/4'
'-z+1/4, -y+3/4, x+3/4'
'x+1/2, y+1/2, z+1/2'
'-x+1, -y+1/2, z+1'
'-x+1/2, y+1, -z+1'
'x+1, -y+1, -z+1/2'
'z+1/2, x+1/2, y+1/2'
'z+1, -x+1, -y+1/2'
'-z+1, -x+1/2, y+1'
'-z+1/2, x+1, -y+1'
'y+1/2, z+1/2, x+1/2'
'-y+1/2, z+1, -x+1'
'y+1, -z+1, -x+1/2'
'-y+1, -z+1/2, x+1'
'y+3/4, x+3/4, z+3/4'
'-y+3/4, -x+5/4, z+5/4'
'y+5/4, -x+3/4, -z+5/4'
'-y+5/4, x+5/4, -z+3/4'
'x+3/4, z+3/4, y+3/4'
'-x+5/4, z+5/4, -y+3/4'
'-x+3/4, -z+5/4, y+5/4'
'x+5/4, -z+3/4, -y+5/4'
'z+3/4, y+3/4, x+3/4'
'z+5/4, -y+3/4, -x+5/4'
'-z+5/4, y+5/4, -x+3/4'
'-z+3/4, -y+5/4, x+5/4'

loop_
_atom_site_label
_atom_site_type_symbol
_atom_site_fract_x
_atom_site_fract_y
_atom_site_fract_z
_atom_site_U_iso_or_equiv
_atom_site_adp_type
_atom_site_occupancy
_atom_site_site_symmetry_order
_atom_site_calc_flag
_atom_site_refinement_flags_posn
_atom_site_refinement_flags_adp
_atom_site_refinement_flags_occupancy
_atom_site_disorder_assembly
_atom_site_disorder_group
Fe1 Fe 0.62218(7) 0.62218(7) 0.62218(7) 0.0414(8) Uani 1 3 d S T P . .
O1 O 0.6158(3) 0.7125(3) 0.6245(4) 0.0434(18) Uani 1 1 d . . . . .
O2 O 0.5311(3) 0.6316(4) 0.6172(4) 0.048(2) Uani 1 1 d . . . . .
C1 C 0.5622(5) 0.7337(5) 0.6227(6) 0.041(2) Uani 1 1 d . . . . .
C2 C 0.5115(5) 0.6874(5) 0.6201(6) 0.043(3) Uani 1 1 d . . . . .
C3 C 0.4540(5) 0.7039(5) 0.6216(7) 0.049(2) Uani 1 1 d . . . . .
H3 H 0.4233 0.6739 0.6220 0.059 Uiso 1 1 calc R . . . .
C8 C 0.5115(17) 0.509(3) 0.521(2) 0.055(9) Uani 0.3333 1 d D U . A -1
H8A H 0.5285 0.5499 0.5236 0.066 Uiso 0.3333 1 calc R . . A -1
H8B H 0.5164 0.4890 0.5607 0.066 Uiso 0.3333 1 calc R . . A -1
N1 N 0.5446(13) 0.4743(12) 0.4751(12) 0.054(5) Uani 0.3333 1 d D U . A -1
C11 C 0.531(2) 0.4116(14) 0.4925(15) 0.051(7) Uani 0.3333 1 d D U . A -1
H11A H 0.5518 0.3852 0.4630 0.061 Uiso 0.3333 1 calc R . . A -1
H11B H 0.4871 0.4056 0.4862 0.061 Uiso 0.3333 1 calc R . . A -1
C9 C 0.4101(19) 0.561(2) 0.540(3) 0.061(11) Uani 0.3333 1 d D U . A -1
H9A H 0.4198 0.5564 0.5834 0.074 Uiso 0.3333 1 calc R . . A -1
H9B H 0.4248 0.6008 0.5268 0.074 Uiso 0.3333 1 calc R . . A -1
C12 C 0.546(4) 0.387(3) 0.556(2) 0.081(19) Uani 0.3333 1 d D U . A -1
H12A H 0.5887 0.3957 0.5646 0.097 Uiso 0.3333 1 calc R . . A -1
H12B H 0.5211 0.4090 0.5856 0.097 Uiso 0.3333 1 calc R . . A -1
C16 C 0.6592(19) 0.466(2) 0.450(2) 0.087(12) Uani 0.3333 1 d D U . A -1
H16A H 0.6493 0.4274 0.4304 0.105 Uiso 0.3333 1 calc R . . A -1
H16B H 0.6700 0.4967 0.4189 0.105 Uiso 0.3333 1 calc R . . A -1
C15 C 0.6079(14) 0.4888(16) 0.4924(18) 0.059(7) Uani 0.3333 1 d D U . A -1
H15A H 0.6153 0.4717 0.5331 0.071 Uiso 0.3333 1 calc R . . A -1
H15B H 0.6114 0.5332 0.4959 0.071 Uiso 0.3333 1 calc R . . A -1
C17 C 0.708(3) 0.460(4) 0.498(3) 0.15(2) Uani 0.3333 1 d D U . A -1
H17A H 0.7180 0.5019 0.5094 0.174 Uiso 0.3333 1 calc R . . A -1
H17B H 0.7438 0.4451 0.4753 0.174 Uiso 0.3333 1 calc R . . A -1
C1AA C 0.4444(18) 0.512(2) 0.505(3) 0.086(15) Uani 0.3333 1 d D U . A -1
H1AA H 0.4403 0.5206 0.4614 0.103 Uiso 0.3333 1 calc R . . A -1
H1AB H 0.4255 0.4727 0.5133 0.103 Uiso 0.3333 1 calc R . . A -1
C4 C 0.539(2) 0.4828(15) 0.4093(14) 0.062(8) Uani 0.3333 1 d D U . A -1
H4A H 0.5016 0.4629 0.3959 0.074 Uiso 0.3333 1 calc R . . A -1
H4B H 0.5733 0.4612 0.3899 0.074 Uiso 0.3333 1 calc R . . A -1
C5 C 0.5389(18) 0.5482(17) 0.385(2) 0.043(8) Uani 0.3333 1 d D U . A -1
H5A H 0.5021 0.5697 0.3989 0.052 Uiso 0.3333 1 calc R . . A -1
H5B H 0.5748 0.5705 0.3998 0.052 Uiso 0.3333 1 calc R . . A -1
C10 C 0.342(2) 0.559(3) 0.533(3) 0.068(13) Uani 0.3333 1 d D U . A -1
H10A H 0.3242 0.5915 0.5566 0.102 Uiso 0.3333 1 calc R . . A -1
H10B H 0.3321 0.5644 0.4900 0.102 Uiso 0.3333 1 calc R . . A -1
H10C H 0.3271 0.5199 0.5468 0.102 Uiso 0.3333 1 calc R . . A -1
C7 C 0.533(2) 0.6049(16) 0.2861(18) 0.073(12) Uani 0.3333 1 d D U . A -1
H7A H 0.5332 0.6005 0.2421 0.110 Uiso 0.3333 1 calc R . . A -1
H7B H 0.4941 0.6229 0.2986 0.110 Uiso 0.3333 1 calc R . . A -1
H7C H 0.5659 0.6312 0.2988 0.110 Uiso 0.3333 1 calc R . . A -1
C13 C 0.536(3) 0.318(3) 0.567(3) 0.092(18) Uani 0.3333 1 d D U . A -1
H13A H 0.5655 0.2934 0.5445 0.110 Uiso 0.3333 1 calc R . . A -1
H13B H 0.5369 0.3081 0.6102 0.110 Uiso 0.3333 1 calc R . . A -1
C6 C 0.540(2) 0.5422(18) 0.316(2) 0.054(10) Uani 0.3333 1 d D U . A -1
H6A H 0.5065 0.5154 0.3028 0.065 Uiso 0.3333 1 calc R . . A -1
H6B H 0.5784 0.5237 0.3030 0.065 Uiso 0.3333 1 calc R . . A -1
C14 C 0.472(3) 0.313(3) 0.540(3) 0.14(2) Uani 0.3333 1 d D U . A -1
H14A H 0.4586 0.2709 0.5437 0.211 Uiso 0.3333 1 calc R . . A -1
H14B H 0.4447 0.3392 0.5626 0.211 Uiso 0.3333 1 calc R . . A -1
H14C H 0.4729 0.3247 0.4977 0.211 Uiso 0.3333 1 calc R . . A -1
C18 C 0.713(4) 0.425(6) 0.560(4) 0.24(5) Uani 0.3333 1 d D U . A -1
H18A H 0.7527 0.4320 0.5780 0.353 Uiso 0.3333 1 calc R . . A -1
H18B H 0.6814 0.4392 0.5874 0.353 Uiso 0.3333 1 calc R . . A -1
H18C H 0.7076 0.3814 0.5527 0.353 Uiso 0.3333 1 calc R . . A -1

loop_
_atom_site_aniso_label
_atom_site_aniso_U_11
_atom_site_aniso_U_22
_atom_site_aniso_U_33
_atom_site_aniso_U_23
_atom_site_aniso_U_13
_atom_site_aniso_U_12
Fe1 0.0414(8) 0.0414(8) 0.0414(8) -0.0006(6) -0.0006(6) -0.0006(6)
O1 0.029(4) 0.047(4) 0.054(4) 0.005(4) -0.001(5) -0.005(3)
O2 0.036(4) 0.041(4) 0.068(5) -0.012(5) -0.002(4) -0.005(3)
C1 0.046(6) 0.033(5) 0.043(6) -0.004(5) -0.002(5) -0.010(5)
C2 0.049(6) 0.029(5) 0.052(7) 0.006(5) 0.005(6) 0.001(5)
C3 0.037(7) 0.044(7) 0.067(7) -0.005(7) 0.000(6) -0.005(4)
C8 0.065(14) 0.048(18) 0.053(17) 0.005(13) -0.022(11) -0.013(11)
N1 0.067(12) 0.046(11) 0.049(11) 0.012(8) -0.021(9) -0.008(9)
C11 0.064(19) 0.048(11) 0.041(15) 0.006(10) -0.008(13) -0.009(11)
C9 0.067(19) 0.031(18) 0.09(3) 0.001(17) -0.016(16) -0.018(14)
C12 0.17(5) 0.05(2) 0.03(2) -0.002(15) -0.01(2) 0.02(2)
C16 0.075(16) 0.07(3) 0.11(2) 0.024(18) -0.008(15) 0.003(16)
C15 0.067(12) 0.037(14) 0.073(17) 0.015(11) -0.027(10) -0.011(10)
C17 0.09(2) 0.21(7) 0.14(3) 0.02(3) -0.03(2) 0.03(2)
C1AA 0.067(14) 0.07(2) 0.12(3) -0.04(3) -0.034(14) -0.007(14)
C4 0.08(2) 0.055(14) 0.049(11) 0.013(9) -0.022(11) -0.014(13)
C5 0.012(18) 0.058(15) 0.059(17) 0.024(11) -0.011(14) -0.006(12)
C10 0.07(2) 0.04(3) 0.09(3) -0.01(2) -0.012(17) -0.015(16)
C7 0.11(4) 0.07(2) 0.045(18) 0.024(14) 0.001(18) 0.009(19)
C13 0.18(5) 0.05(2) 0.04(3) -0.004(17) 0.02(2) 0.02(2)
C6 0.03(2) 0.072(18) 0.060(17) 0.030(12) -0.010(14) -0.006(16)
C14 0.20(5) 0.09(3) 0.14(6) -0.02(3) -0.01(3) 0.01(3)
C18 0.10(5) 0.42(12) 0.18(4) 0.13(6) 0.02(3) 0.12(6)

loop_
_atom_type_symbol
_atom_type_description
_atom_type_scat_dispersion_real
_atom_type_scat_dispersion_imag
_atom_type_scat_source
C C 0.0060 0.0030 'International Tables Vol C Tables 4.2.6.8 and 6.1.1.4'
H H 0.0000 0.0000 'International Tables Vol C Tables 4.2.6.8 and 6.1.1.4'
Fe Fe 0.3560 1.2670 'International Tables Vol C Tables 4.2.6.8 and 6.1.1.4'
N N 0.0110 0.0050 'International Tables Vol C Tables 4.2.6.8 and 6.1.1.4'
O O 0.0190 0.0100 'International Tables Vol C Tables 4.2.6.8 and 6.1.1.4'

loop_
_geom_angle_atom_site_label_1
_geom_angle_atom_site_label_2
_geom_angle_atom_site_label_3
_geom_angle
_geom_angle_site_symmetry_1
_geom_angle_site_symmetry_3
O1 Fe1 O1 92.7(3) . 9
O1 Fe1 O1 92.7(3) . 5
O1 Fe1 O1 92.7(3) 9 5
O1 Fe1 O2 169.8(3) 5 9
O1 Fe1 O2 169.8(3) . 5
O1 Fe1 O2 95.0(3) 5 .
O1 Fe1 O2 80.2(3) 5 5
O1 Fe1 O2 80.2(3) . .
O1 Fe1 O2 80.2(3) 9 9
O1 Fe1 O2 95.0(3) . 9
O1 Fe1 O2 169.8(3) 9 .
O1 Fe1 O2 95.0(3) 9 5
O2 Fe1 O2 93.0(3) 9 .
O2 Fe1 O2 93.0(3) 5 .
O2 Fe1 O2 93.0(3) 9 5
C1 O1 Fe1 115.5(6) . .
C2 O2 Fe1 115.0(7) . .
O1 C1 C2 116.0(11) . .
O1 C1 C3 126.2(10) . 26_564
C3 C1 C2 117.8(11) 26_564 .
O2 C2 C1 113.2(11) . .
O2 C2 C3 125.4(11) . .
C3 C2 C1 121.5(11) . .
C1 C3 H3 119.7 26_564 .
C2 C3 C1 120.6(9) . 26_564
C2 C3 H3 119.7 . .
H8A C8 H8B 108.0 . .
N1 C8 H8A 109.4 . .
N1 C8 H8B 109.4 . .
N1 C8 C1AA 111(3) . .
C1AA C8 H8A 109.4 . .
C1AA C8 H8B 109.4 . .
C8 N1 C11 102(3) . .
C8 N1 C15 101(3) . .
C8 N1 C4 125(4) . .
C11 N1 C15 109(3) . .
C11 N1 C4 111(2) . .
C4 N1 C15 108(3) . .
N1 C11 H11A 106.8 . .
N1 C11 H11B 106.8 . .
N1 C11 C12 122(3) . .
H11A C11 H11B 106.6 . .
C12 C11 H11A 106.8 . .
C12 C11 H11B 106.8 . .
H9A C9 H9B 107.5 . .
C1AA C9 H9A 108.5 . .
C1AA C9 H9B 108.5 . .
C10 C9 H9A 108.5 . .
C10 C9 H9B 108.5 . .
C10 C9 C1AA 115(4) . .
C11 C12 H12A 107.9 . .
C11 C12 H12B 107.9 . .
H12A C12 H12B 107.2 . .
C13 C12 C11 118(4) . .
C13 C12 H12A 107.9 . .
C13 C12 H12B 107.9 . .
H16A C16 H16B 109.9 . .
C15 C16 H16A 112.3 . .
C15 C16 H16B 112.3 . .
C17 C16 H16A 112.3 . .
C17 C16 H16B 112.3 . .
C17 C16 C15 97(4) . .
N1 C15 C16 118(3) . .
N1 C15 H15A 107.9 . .
N1 C15 H15B 107.9 . .
C16 C15 H15A 107.9 . .
C16 C15 H15B 107.9 . .
H15A C15 H15B 107.2 . .
C16 C17 H17A 103.6 . .
C16 C17 H17B 103.6 . .
C16 C17 C18 134(7) . .
H17A C17 H17B 105.3 . .
C18 C17 H17A 103.6 . .
C18 C17 H17B 103.6 . .
C8 C1AA H1AA 108.7 . .
C8 C1AA H1AB 108.7 . .
C9 C1AA C8 114(3) . .
C9 C1AA H1AA 108.7 . .
C9 C1AA H1AB 108.7 . .
H1AA C1AA H1AB 107.6 . .
N1 C4 H4A 108.0 . .
N1 C4 H4B 108.0 . .
N1 C4 C5 117(3) . .
H4A C4 H4B 107.2 . .
C5 C4 H4A 108.0 . .
C5 C4 H4B 108.0 . .
C4 C5 H5A 110.7 . .
C4 C5 H5B 110.7 . .
H5A C5 H5B 108.8 . .
C6 C5 C4 105(3) . .
C6 C5 H5A 110.7 . .
C6 C5 H5B 110.7 . .
C9 C10 H10A 109.5 . .
C9 C10 H10B 109.5 . .
C9 C10 H10C 109.5 . .
H10A C10 H10B 109.5 . .
H10A C10 H10C 109.5 . .
H10B C10 H10C 109.5 . .
H7A C7 H7B 109.5 . .
H7A C7 H7C 109.5 . .
H7B C7 H7C 109.5 . .
C6 C7 H7A 109.5 . .
C6 C7 H7B 109.5 . .
C6 C7 H7C 109.5 . .
C12 C13 H13A 112.0 . .
C12 C13 H13B 112.0 . .
H13A C13 H13B 109.7 . .
C14 C13 C12 99(5) . .
C14 C13 H13A 112.0 . .
C14 C13 H13B 112.0 . .
C5 C6 C7 110(3) . .
C5 C6 H6A 109.6 . .
C5 C6 H6B 109.6 . .
C7 C6 H6A 109.6 . .
C7 C6 H6B 109.6 . .
H6A C6 H6B 108.1 . .
C13 C14 H14A 109.5 . .
C13 C14 H14B 109.5 . .
C13 C14 H14C 109.5 . .
H14A C14 H14B 109.5 . .
H14A C14 H14C 109.5 . .
H14B C14 H14C 109.5 . .
C17 C18 H18A 109.5 . .
C17 C18 H18B 109.5 . .
C17 C18 H18C 109.5 . .
H18A C18 H18B 109.5 . .
H18A C18 H18C 109.5 . .
H18B C18 H18C 109.5 . .

loop_
_geom_bond_atom_site_label_1
_geom_bond_atom_site_label_2
_geom_bond_distance
_geom_bond_site_symmetry_2
Fe1 O1 2.005(7) .
Fe1 O1 2.005(7) 9
Fe1 O1 2.005(7) 5
Fe1 O2 2.030(7) 5
Fe1 O2 2.030(7) .
Fe1 O2 2.030(7) 9
O1 C1 1.278(13) .
O2 C2 1.312(14) .
C1 C2 1.521(12) .
C1 C3 1.428(15) 26_564
C2 C3 1.324(16) .
C3 C1 1.427(15) 26_564
C3 H3 0.9500 .
C8 H8A 0.9900 .
C8 H8B 0.9900 .
C8 N1 1.46(3) .
C8 C1AA 1.53(3) .
N1 C11 1.47(3) .
N1 C15 1.49(3) .
N1 C4 1.47(3) .
C11 H11A 0.9900 .
C11 H11B 0.9900 .
C11 C12 1.54(3) .
C9 H9A 0.9900 .
C9 H9B 0.9900 .
C9 C1AA 1.52(3) .
C9 C10 1.51(3) .
C12 H12A 0.9900 .
C12 H12B 0.9900 .
C12 C13 1.54(3) .
C16 H16A 0.9900 .
C16 H16B 0.9900 .
C16 C15 1.56(3) .
C16 C17 1.53(3) .
C15 H15A 0.9900 .
C15 H15B 0.9900 .
C17 H17A 0.9900 .
C17 H17B 0.9900 .
C17 C18 1.57(3) .
C1AA H1AA 0.9900 .
C1AA H1AB 0.9900 .
C4 H4A 0.9900 .
C4 H4B 0.9900 .
C4 C5 1.54(3) .
C5 H5A 0.9900 .
C5 H5B 0.9900 .
C5 C6 1.54(3) .
C10 H10A 0.9800 .
C10 H10B 0.9800 .
C10 H10C 0.9800 .
C7 H7A 0.9800 .
C7 H7B 0.9800 .
C7 H7C 0.9800 .
C7 C6 1.55(3) .
C13 H13A 0.9900 .
C13 H13B 0.9900 .
C13 C14 1.53(3) .
C6 H6A 0.9900 .
C6 H6B 0.9900 .
C14 H14A 0.9800 .
C14 H14B 0.9800 .
C14 H14C 0.9800 .
C18 H18A 0.9800 .
C18 H18B 0.9800 .
C18 H18C 0.9800 .

loop_
_geom_torsion_atom_site_label_1
_geom_torsion_atom_site_label_2
_geom_torsion_atom_site_label_3
_geom_torsion_atom_site_label_4
_geom_torsion
_geom_torsion_site_symmetry_1
_geom_torsion_site_symmetry_4
Fe1 O1 C1 C2 0.9(12) . .
Fe1 O1 C1 C3 -177.7(12) . 26_564
Fe1 O2 C2 C1 3.6(12) . .
Fe1 O2 C2 C3 -175.4(13) . .
O1 C1 C2 O2 -3.1(13) . .
O1 C1 C2 C3 176.0(15) . .
O2 C2 C3 C1 -177.8(11) . 26_564
C1 C2 C3 C1 3(2) . 26_564
C3 C1 C2 O2 175.6(14) 26_564 .
C3 C1 C2 C3 -5.2(13) 26_564 .
C8 N1 C11 C12 -57(6) . .
C8 N1 C15 C16 -173(4) . .
C8 N1 C4 C5 44(5) . .
N1 C8 C1AA C9 -164(5) . .
N1 C11 C12 C13 -174(5) . .
N1 C4 C5 C6 174(3) . .
C11 N1 C15 C16 80(4) . .
C11 N1 C4 C5 167(4) . .
C11 C12 C13 C14 -48(7) . .
C15 N1 C11 C12 48(6) . .
C15 N1 C4 C5 -73(5) . .
C15 C16 C17 C18 55(11) . .
C17 C16 C15 N1 -151(4) . .
C1AA C8 N1 C11 -80(5) . .
C1AA C8 N1 C15 168(4) . .
C1AA C8 N1 C4 47(6) . .
C4 N1 C11 C12 167(5) . .
C4 N1 C15 C16 -41(4) . .
C4 C5 C6 C7 174(4) . .
C10 C9 C1AA C8 -171(5) . .

loop_
_twin_individual_id
_twin_individual_mass_fraction_refined
1 0.49(9)
2 0.51(9)
